data_1549115
loop_
_publ_author_name
'Thangavadivale, Vargini'
'Aguiar, Pedro M.'
'Jasim, Naseralla A.'
'Pike, Sarah J.'
'Smith, Dan A.'
'Whitwood, Adrian C.'
'Brammer, Lee'
'Perutz, Robin N.'

_publ_section_title
;
 Self-complementary nickel halides enable multifaceted comparisons of
 intermolecular halogen bonds: fluoride ligands <i>vs.</i> other halides.
;
_journal_issue 15
_journal_name_full 'Chemical science'
_journal_page_first 3767
_journal_page_last 3781
_journal_paper_doi 10.1039/c8sc00890f
_journal_volume 9
_journal_year 2018
_chemical_formula_moiety 'C18 H30 F5 I Ni P2'
_chemical_formula_sum 'C18 H30 F5 I Ni P2'
_chemical_formula_weight 588.97
_space_group_crystal_system monoclinic
_space_group_IT_number 5
_space_group_name_Hall 'I 2y'
_space_group_name_H-M_alt 'I 1 2 1'
_symmetry_space_group_name_Hall 'I 2y'
_symmetry_space_group_name_H-M 'I 1 2 1'
_atom_sites_solution_hydrogens geom
_atom_sites_solution_primary heavy
_audit_creation_date 2014-06-22
_audit_creation_method
;
Olex2 1.2
(compiled 2014.06.18 svn.r2945 for OlexSys, GUI svn.r4846)
;
_audit_update_record
;
2018-02-23 deposited with the CCDC.
2018-03-19 downloaded from the CCDC.
;
_cell_angle_alpha 90
_cell_angle_beta 94.434(5)
_cell_angle_gamma 90
_cell_formula_units_Z 2
_cell_length_a 7.8920(5)
_cell_length_b 11.3325(4)
_cell_length_c 12.9439(5)
_cell_measurement_reflns_used 2721
_cell_measurement_temperature 111(2)
_cell_measurement_theta_max 31.4640
_cell_measurement_theta_min 3.5820
_cell_volume 1154.19(10)
_computing_cell_refinement
;
CrysAlisPro, Agilent Technologies,
Version 1.171.37.33 (release 27-03-2014 CrysAlis171 .NET)
(compiled Mar 27 2014,17:12:48)
;
_computing_data_collection
;
CrysAlisPro, Agilent Technologies,
Version 1.171.37.33 (release 27-03-2014 CrysAlis171 .NET)
(compiled Mar 27 2014,17:12:48)
;
_computing_data_reduction
;
CrysAlisPro, Agilent Technologies,
Version 1.171.37.33 (release 27-03-2014 CrysAlis171 .NET)
(compiled Mar 27 2014,17:12:48)
;
_computing_molecular_graphics 'Olex2 (Dolomanov et al., 2009)'
_computing_publication_material 'Olex2 (Dolomanov et al., 2009)'
_computing_structure_refinement 'ShelXL (Sheldrick, 2008)'
_computing_structure_solution 'ShelXS (Sheldrick, 2008)'
_diffrn_ambient_environment N~2~
_diffrn_ambient_temperature 111(2)
_diffrn_detector 'CCD plate'
_diffrn_detector_area_resol_mean 16.1450
_diffrn_detector_type Eos
_diffrn_measured_fraction_theta_full 0.999
_diffrn_measured_fraction_theta_max 0.986
_diffrn_measurement_details
;
#__ type_ start__ end____ width___ exp.time_
  1 omega   59.00   95.00   1.0000   10.0000
omega____ theta____ kappa____ phi______ frames
    -       26.6365   57.0000   30.0000 36

#__ type_ start__ end____ width___ exp.time_
  2 omega   16.00   41.00   1.0000   10.0000
omega____ theta____ kappa____ phi______ frames
    -       26.6365  -57.0000 -120.0000 25

#__ type_ start__ end____ width___ exp.time_
  3 omega    6.00   69.00   1.0000   10.0000
omega____ theta____ kappa____ phi______ frames
    -       26.6365  -99.0000    0.0000 63

#__ type_ start__ end____ width___ exp.time_
  4 omega  -20.00   61.00   1.0000   10.0000
omega____ theta____ kappa____ phi______ frames
    -       26.6365  -99.0000 -120.0000 81

#__ type_ start__ end____ width___ exp.time_
  5 omega  -39.00   96.00   1.0000   10.0000
omega____ theta____ kappa____ phi______ frames
    -       26.6365    0.0000 -150.0000 135

#__ type_ start__ end____ width___ exp.time_
  6 omega   63.00  101.00   1.0000   10.0000
omega____ theta____ kappa____ phi______ frames
    -       26.6365  178.0000 -120.0000 38

#__ type_ start__ end____ width___ exp.time_
  7 omega   -2.00   31.00   1.0000   10.0000
omega____ theta____ kappa____ phi______ frames
    -       26.6365   77.0000  120.0000 33
;
_diffrn_measurement_device 'four-circle diffractometer'
_diffrn_measurement_device_type 'SuperNova, Single source at offset, Eos'
_diffrn_measurement_method '\w scans'
_diffrn_orient_matrix_UB_11 -0.0679480000
_diffrn_orient_matrix_UB_12 -0.0259017000
_diffrn_orient_matrix_UB_13 -0.0312029000
_diffrn_orient_matrix_UB_21 0.0192951000
_diffrn_orient_matrix_UB_22 -0.0556201000
_diffrn_orient_matrix_UB_23 0.0229863000
_diffrn_orient_matrix_UB_31 -0.0561751000
_diffrn_orient_matrix_UB_32 0.0121637000
_diffrn_orient_matrix_UB_33 0.0389430000
_diffrn_radiation_monochromator mirror
_diffrn_radiation_probe x-ray
_diffrn_radiation_type MoK\a
_diffrn_radiation_wavelength 0.71073
_diffrn_reflns_av_unetI/netI 0.0495
_diffrn_reflns_Laue_measured_fraction_full 0.999
_diffrn_reflns_Laue_measured_fraction_max 0.986
_diffrn_reflns_limit_h_max 9
_diffrn_reflns_limit_h_min -11
_diffrn_reflns_limit_k_max 15
_diffrn_reflns_limit_k_min -9
_diffrn_reflns_limit_l_max 18
_diffrn_reflns_limit_l_min -18
_diffrn_reflns_number 4467
_diffrn_reflns_point_group_measured_fraction_full 0.902
_diffrn_reflns_point_group_measured_fraction_max 0.849
_diffrn_reflns_theta_full 25.242
_diffrn_reflns_theta_max 30.115
_diffrn_reflns_theta_min 2.926
_diffrn_source 'SuperNova (Mo) X-ray Source'
_exptl_absorpt_coefficient_mu 2.357
_exptl_absorpt_correction_T_max 1.00000
_exptl_absorpt_correction_T_min 0.89095
_exptl_absorpt_correction_type multi-scan
_exptl_absorpt_process_details
;
CrysAlisPro, Agilent Technologies,
Version 1.171.37.33 (release 27-03-2014 CrysAlis171 .NET)
(compiled Mar 27 2014,17:12:48)
Empirical absorption correction using spherical harmonics,
 implemented in SCALE3 ABSPACK scaling algorithm.
Empirical absorption correction using spherical harmonics,
 implemented in SCALE3 ABSPACK scaling algorithm.
;
_exptl_crystal_colour 'clear yellow'
_exptl_crystal_colour_lustre clear
_exptl_crystal_colour_primary yellow
_exptl_crystal_density_diffrn 1.695
_exptl_crystal_description needle
_exptl_crystal_F_000 588
_exptl_crystal_recrystallization_method 'Re-crystallisation from solvent: Hexane'
_exptl_crystal_size_max 0.3444
_exptl_crystal_size_mid 0.0676
_exptl_crystal_size_min 0.0297
_refine_diff_density_max 1.791
_refine_diff_density_min -0.417
_refine_diff_density_rms 0.111
_refine_ls_abs_structure_details
;
 Classical Flack method preferred over Parsons because s.u. lower.
;
_refine_ls_abs_structure_Flack -0.019(11)
_refine_ls_extinction_method none
_refine_ls_goodness_of_fit_ref 0.969
_refine_ls_hydrogen_treatment constr
_refine_ls_matrix_type full
_refine_ls_number_parameters 129
_refine_ls_number_reflns 4467
_refine_ls_number_restraints 1
_refine_ls_restrained_S_all 0.969
_refine_ls_R_factor_all 0.0364
_refine_ls_R_factor_gt 0.0312
_refine_ls_shift/su_max 0.001
_refine_ls_shift/su_mean 0.000
_refine_ls_structure_factor_coef Fsqd
_refine_ls_weighting_details 'w=1/[\s^2^(Fo^2^)+(0.0295P)^2^] where P=(Fo^2^+2Fc^2^)/3'
_refine_ls_weighting_scheme calc
_refine_ls_wR_factor_gt 0.0611
_refine_ls_wR_factor_ref 0.0622
_reflns_Friedel_coverage 0.645
_reflns_Friedel_fraction_full 0.793
_reflns_Friedel_fraction_max 0.699
_reflns_number_gt 4037
_reflns_number_total 4467
_reflns_threshold_expression 'I > 2\s(I)'
_cod_data_source_file c8sc00890f2.cif
_cod_data_source_block 1pF_VT_200K_rnp1416a_twin1_hklf4
_cod_depositor_comments 'Adding full bibliography for 1549107--1549121.cif.'
_cod_original_cell_volume 1154.19(9)
_cod_database_code 1549115
_shelxl_version_number 2013-4
_chemical_oxdiff_formula 'C18 H30 F5 I1 Ni1 P2'
_chemical_oxdiff_usercomment 'Vargini's Ni(F)(PEt3)2(C6F4I) 110K'
_shelx_space_group_comment
;
The symmetry employed for this shelxl refinement is uniquely defined
by the following loop, which should always be used as a source of
symmetry information in preference to the above space-group names.
They are only intended as comments.
;
_diffrn_oxdiff_twin_integration_method simultaneous
_olex2_refinement_description
;
1. Fixed Uiso
 At 1.2 times of:
  All C(H,H) groups
 At 1.5 times of:
  All C(H,H,H) groups
2.a Secondary CH2 refined with riding coordinates:
 C5(H5,H), C7(HC,HD), C9(HE,HF)
2.b Idealised Me refined as rotating group:
 C6(HA,HB,H6), C10(HG,HH,HI), C8(H8,HJ,HK)
;
_olex2_submission_special_instructions 'No special instructions were received'

loop_
_space_group_symop_operation_xyz
'x, y, z'
'-x, y, -z'
'x+1/2, y+1/2, z+1/2'
'-x+1/2, y+1/2, -z+1/2'

loop_
_atom_site_label
_atom_site_type_symbol
_atom_site_fract_x
_atom_site_fract_y
_atom_site_fract_z
_atom_site_U_iso_or_equiv
_atom_site_adp_type
_atom_site_occupancy
_atom_site_site_symmetry_order
_atom_site_calc_flag
_atom_site_refinement_flags_posn
_atom_site_refinement_flags_adp
_atom_site_refinement_flags_occupancy
I1 I 0.5000 0.80095(2) 0.5000 0.01742(13) Uani 1 2 d S T P
Ni1 Ni 0.5000 0.19727(8) 0.5000 0.0109(2) Uani 1 2 d S T P
P1 P 0.57984(17) 0.20250(12) 0.66746(9) 0.0123(3) Uani 1 1 d . . .
C4 C 0.5000 0.6165(7) 0.5000 0.0096(17) Uani 1 2 d S T P
C1 C 0.5000 0.3625(8) 0.5000 0.014(2) Uani 1 2 d S T P
F1 F 0.5000 0.0350(3) 0.5000 0.0249(12) Uani 1 2 d S T P
F2 F 0.7931(5) 0.3739(3) 0.4731(3) 0.0181(8) Uani 1 1 d . . .
F3 F 0.7955(5) 0.6076(3) 0.4777(3) 0.0214(9) Uani 1 1 d . . .
C2 C 0.6448(7) 0.4298(5) 0.4877(4) 0.0128(11) Uani 1 1 d . . .
C3 C 0.6463(8) 0.5511(5) 0.4886(4) 0.0140(11) Uani 1 1 d . . .
C5 C 0.4619(6) 0.3060(7) 0.7428(3) 0.0192(9) Uani 1 1 d . . .
H5 H 0.4747 0.3857 0.7132 0.023 Uiso 1 1 calc R . .
H H 0.3399 0.2851 0.7329 0.023 Uiso 1 1 calc R . .
C6 C 0.5105(7) 0.3131(7) 0.8591(3) 0.0194(11) Uani 1 1 d . . .
HA H 0.4352 0.3690 0.8908 0.029 Uiso 1 1 calc GR . .
HB H 0.6284 0.3401 0.8709 0.029 Uiso 1 1 calc GR . .
H6 H 0.4991 0.2350 0.8902 0.029 Uiso 1 1 calc GR . .
C7 C 0.8028(7) 0.2440(5) 0.6947(4) 0.0180(11) Uani 1 1 d . . .
HC H 0.8196 0.3254 0.6696 0.022 Uiso 1 1 calc R . .
HD H 0.8310 0.2433 0.7705 0.022 Uiso 1 1 calc R . .
C9 C 0.5623(7) 0.0606(4) 0.7322(4) 0.0187(11) Uani 1 1 d . . .
HE H 0.6290 0.0011 0.6966 0.022 Uiso 1 1 calc R . .
HF H 0.6127 0.0675 0.8044 0.022 Uiso 1 1 calc R . .
C10 C 0.3806(7) 0.0175(5) 0.7337(4) 0.0270(14) Uani 1 1 d . . .
HG H 0.3163 0.0721 0.7744 0.041 Uiso 1 1 calc GR . .
HH H 0.3800 -0.0612 0.7650 0.041 Uiso 1 1 calc GR . .
HI H 0.3281 0.0137 0.6627 0.041 Uiso 1 1 calc GR . .
C8 C 0.9240(8) 0.1607(6) 0.6430(5) 0.0289(15) Uani 1 1 d . . .
H8 H 0.8864 0.1519 0.5695 0.043 Uiso 1 1 calc GR . .
HJ H 0.9238 0.0833 0.6769 0.043 Uiso 1 1 calc GR . .
HK H 1.0392 0.1935 0.6497 0.043 Uiso 1 1 calc GR . .

loop_
_atom_site_aniso_label
_atom_site_aniso_U_11
_atom_site_aniso_U_22
_atom_site_aniso_U_33
_atom_site_aniso_U_23
_atom_site_aniso_U_13
_atom_site_aniso_U_12
I1 0.0284(3) 0.0056(2) 0.0169(2) 0.000 -0.00679(18) 0.000
Ni1 0.0161(6) 0.0053(5) 0.0109(4) 0.000 -0.0013(4) 0.000
P1 0.0165(7) 0.0082(6) 0.0117(6) 0.0002(4) -0.0012(5) 0.0007(5)
C4 0.012(4) 0.006(4) 0.010(3) 0.000 -0.001(3) 0.000
C1 0.016(5) 0.019(5) 0.006(3) 0.000 -0.003(3) 0.000
F1 0.054(4) 0.003(2) 0.017(2) 0.000 -0.003(2) 0.000
F2 0.015(2) 0.0138(16) 0.025(2) 0.0004(13) 0.0035(15) 0.0017(12)
F3 0.020(2) 0.0134(18) 0.031(2) 0.0021(13) 0.0010(16) -0.0066(12)
C2 0.015(3) 0.010(2) 0.013(2) 0.001(2) 0.001(2) 0.003(2)
C3 0.016(3) 0.012(2) 0.014(2) 0.0004(19) -0.003(2) -0.0028(19)
C5 0.024(3) 0.018(2) 0.0150(19) -0.002(3) -0.0014(17) 0.007(3)
C6 0.025(3) 0.019(3) 0.0141(19) 0.001(2) 0.0010(18) 0.003(3)
C7 0.018(3) 0.018(3) 0.017(3) 0.001(2) -0.003(2) -0.002(2)
C9 0.027(3) 0.011(3) 0.017(2) 0.0032(19) -0.002(2) -0.0003(19)
C10 0.032(3) 0.023(4) 0.026(3) 0.003(2) 0.006(2) -0.012(2)
C8 0.017(4) 0.030(3) 0.040(4) -0.002(3) 0.006(3) 0.002(2)

loop_
_atom_type_symbol
_atom_type_description
_atom_type_scat_dispersion_real
_atom_type_scat_dispersion_imag
_atom_type_scat_source
C C 0.0033 0.0016 'International Tables Vol C Tables 4.2.6.8 and 6.1.1.4'
H H 0.0000 0.0000 'International Tables Vol C Tables 4.2.6.8 and 6.1.1.4'
F F 0.0171 0.0103 'International Tables Vol C Tables 4.2.6.8 and 6.1.1.4'
I I -0.4742 1.8119 'International Tables Vol C Tables 4.2.6.8 and 6.1.1.4'
Ni Ni 0.3393 1.1124 'International Tables Vol C Tables 4.2.6.8 and 6.1.1.4'
P P 0.1023 0.0942 'International Tables Vol C Tables 4.2.6.8 and 6.1.1.4'

loop_
_exptl_crystal_face_index_h
_exptl_crystal_face_index_k
_exptl_crystal_face_index_l
_exptl_crystal_face_perp_dist
_exptl_oxdiff_crystal_face_indexfrac_h
_exptl_oxdiff_crystal_face_indexfrac_k
_exptl_oxdiff_crystal_face_indexfrac_l
_exptl_oxdiff_crystal_face_x
_exptl_oxdiff_crystal_face_y
_exptl_oxdiff_crystal_face_z
-1 0 -1 0.0148 -0.9962 -0.0007 -0.9979 0.0988 -0.0421 0.0171
-1 0 2 0.0189 -0.9986 -0.0010 1.9940 0.0057 0.0266 0.1337
1 0 1 0.0148 0.9962 0.0007 0.9979 -0.0988 0.0421 -0.0171
1 0 -2 0.0449 0.9986 0.0010 -1.9940 -0.0057 -0.0266 -0.1337
0 -1 0 0.1801 0.0001 -0.9969 0.0005 0.0258 0.0555 -0.0121
0 1 0 0.1643 -0.0001 0.9969 -0.0005 -0.0258 -0.0555 0.0121

loop_
_geom_angle_atom_site_label_1
_geom_angle_atom_site_label_2
_geom_angle_atom_site_label_3
_geom_angle
_geom_angle_site_symmetry_1
_geom_angle_site_symmetry_3
P1 Ni1 P1 176.93(9) 2_656 .
C1 Ni1 P1 88.46(4) . 2_656
C1 Ni1 P1 88.46(4) . .
F1 Ni1 P1 91.54(4) . .
F1 Ni1 P1 91.54(4) . 2_656
F1 Ni1 C1 180.0 . .
C5 P1 Ni1 114.99(15) . .
C5 P1 C7 104.7(3) . .
C7 P1 Ni1 113.12(17) . .
C9 P1 Ni1 113.62(17) . .
C9 P1 C5 105.1(3) . .
C9 P1 C7 104.2(2) . .
C3 C4 I1 122.3(4) . .
C3 C4 I1 122.3(4) 2_656 .
C3 C4 C3 115.5(8) 2_656 .
C2 C1 Ni1 123.2(4) . .
C2 C1 Ni1 123.2(4) 2_656 .
C2 C1 C2 113.6(8) . 2_656
F2 C2 C1 118.9(5) . .
F2 C2 C3 117.5(6) . .
C3 C2 C1 123.6(7) . .
F3 C3 C4 119.6(5) . .
F3 C3 C2 118.6(6) . .
C2 C3 C4 121.8(7) . .
P1 C5 H5 107.9 . .
P1 C5 H 107.9 . .
H5 C5 H 107.2 . .
C6 C5 P1 117.5(4) . .
C6 C5 H5 107.9 . .
C6 C5 H 107.9 . .
C5 C6 HA 109.5 . .
C5 C6 HB 109.5 . .
C5 C6 H6 109.5 . .
HA C6 HB 109.5 . .
HA C6 H6 109.5 . .
HB C6 H6 109.5 . .
P1 C7 HC 109.1 . .
P1 C7 HD 109.1 . .
HC C7 HD 107.9 . .
C8 C7 P1 112.4(4) . .
C8 C7 HC 109.1 . .
C8 C7 HD 109.1 . .
P1 C9 HE 108.9 . .
P1 C9 HF 108.9 . .
HE C9 HF 107.7 . .
C10 C9 P1 113.3(4) . .
C10 C9 HE 108.9 . .
C10 C9 HF 108.9 . .
C9 C10 HG 109.5 . .
C9 C10 HH 109.5 . .
C9 C10 HI 109.5 . .
HG C10 HH 109.5 . .
HG C10 HI 109.5 . .
HH C10 HI 109.5 . .
C7 C8 H8 109.5 . .
C7 C8 HJ 109.5 . .
C7 C8 HK 109.5 . .
H8 C8 HJ 109.5 . .
H8 C8 HK 109.5 . .
HJ C8 HK 109.5 . .

loop_
_geom_bond_atom_site_label_1
_geom_bond_atom_site_label_2
_geom_bond_distance
_geom_bond_site_symmetry_2
I1 C4 2.090(8) .
Ni1 P1 2.2108(12) .
Ni1 P1 2.2107(12) 2_656
Ni1 C1 1.872(10) .
Ni1 F1 1.839(4) .
P1 C5 1.826(6) .
P1 C7 1.829(5) .
P1 C9 1.824(5) .
C4 C3 1.390(8) 2_656
C4 C3 1.390(8) .
C1 C2 1.393(8) 2_656
C1 C2 1.393(8) .
F2 C2 1.357(7) .
F3 C3 1.357(7) .
C2 C3 1.374(6) .
C5 H5 0.9900 .
C5 H 0.9900 .
C5 C6 1.527(6) .
C6 HA 0.9800 .
C6 HB 0.9800 .
C6 H6 0.9800 .
C7 HC 0.9900 .
C7 HD 0.9900 .
C7 C8 1.534(8) .
C9 HE 0.9900 .
C9 HF 0.9900 .
C9 C10 1.516(7) .
C10 HG 0.9800 .
C10 HH 0.9800 .
C10 HI 0.9800 .
C8 H8 0.9800 .
C8 HJ 0.9800 .
C8 HK 0.9800 .

loop_
_geom_torsion_atom_site_label_1
_geom_torsion_atom_site_label_2
_geom_torsion_atom_site_label_3
_geom_torsion_atom_site_label_4
_geom_torsion
_geom_torsion_site_symmetry_1
_geom_torsion_site_symmetry_4
I1 C4 C3 F3 0.5(6) . .
I1 C4 C3 C2 -179.4(5) . .
Ni1 P1 C5 C6 179.7(4) . .
Ni1 P1 C7 C8 -57.8(4) . .
Ni1 P1 C9 C10 -65.2(4) . .
Ni1 C1 C2 F2 1.2(5) . .
Ni1 C1 C2 C3 -179.4(5) . .
P1 Ni1 C1 C2 -94.2(3) . 2_656
P1 Ni1 C1 C2 85.8(3) . .
P1 Ni1 C1 C2 85.8(3) 2_656 2_656
P1 Ni1 C1 C2 -94.2(3) 2_656 .
C1 C2 C3 C4 -1.3(10) . .
C1 C2 C3 F3 178.8(3) . .
F2 C2 C3 C4 178.2(3) . .
F2 C2 C3 F3 -1.7(9) . .
C2 C1 C2 F2 -178.8(5) 2_656 .
C2 C1 C2 C3 0.6(5) 2_656 .
C3 C4 C3 F3 -179.5(6) 2_656 .
C3 C4 C3 C2 0.6(5) 2_656 .
C5 P1 C7 C8 176.2(4) . .
C5 P1 C9 C10 61.3(4) . .
C7 P1 C5 C6 -55.5(6) . .
C7 P1 C9 C10 171.2(4) . .
C9 P1 C5 C6 53.9(6) . .
C9 P1 C7 C8 66.0(4) . .

loop_
_diffrn_oxdiff_twin_id
_diffrn_oxdiff_twin_ratio
_diffrn_oxdiff_twin_reflns_isolated
_diffrn_oxdiff_twin_reflns_overlapped
1 0.7754 3330 2148
2 0.2246 3364 2148
